data_1525551
loop_
_publ_author_name
'Afanas'eva, I.N.'
'Kuz'micheva, G.M.'
'Mitin, A.V.'
'Khlybov, E.P.'

_publ_section_title
;
 Crystal structure of In-based cuprates: (In, Cu) Sr2 Y Cu2 O6+d (1212),
 (In, Cu) (Sr, Ho)2 (Ho, Ce(4+))2 Cu2 O8+d (1222)
;
_journal_name_full 'Physica C (Amsterdam)'
_journal_page_first 307
_journal_page_last 315
_journal_volume 353
_journal_year 2001
_chemical_formula_sum 'Cu2.18 In0.82 O7 Sr2 Y'
_chemical_name_systematic '(In0.82 Cu0.18) Sr2 Y Cu2 O7'
_space_group_IT_number 123
_symmetry_space_group_name_Hall '-P 4 2'
_symmetry_space_group_name_H-M 'P 4/m m m'
_cell_angle_alpha 90
_cell_angle_beta 90
_cell_angle_gamma 90
_cell_formula_units_Z 1
_cell_length_a 3.812
_cell_length_b 3.812
_cell_length_c 11.9758
_cell_volume 174.024
_citation_journal_id_ASTM PHYCE6
_cod_data_source_file Afanaseva_PHYCE6_2001_1856.cif
_cod_data_source_block Cu2.18In0.82O7Sr2Y1
_cod_original_cell_volume 174.0245
_cod_original_formula_sum 'Cu2.18 In0.82 O7 Sr2 Y1'
_cod_database_code 1525551

loop_
_symmetry_equiv_pos_as_xyz
x,y,z
-y,x,z
-x,-y,z
y,-x,z
x,-y,-z
y,x,-z
-x,y,-z
-y,-x,-z
-x,-y,-z
y,-x,-z
x,y,-z
-y,x,-z
-x,y,z
-y,-x,z
x,-y,z
y,x,z

loop_
_atom_site_label
_atom_site_type_symbol
_atom_site_fract_x
_atom_site_fract_y
_atom_site_fract_z
_atom_site_occupancy
_atom_site_U_iso_or_equiv
Sr1 Sr+2 0.5 0.5 0.1997 1 0.0
Cu1 Cu+2 0.02 0 0 0.045 0.0
O3 O-2 0.5 0 0.3665 1 0.0
In1 In+3 0.02 0 0 0.205 0.0
Cu2 Cu+2 0 0 0.3617 1 0.0
O1 O-2 0.37 0.5 0 0.25 0.0
Y1 Y+3 0.5 0.5 0.5 1 0.0
O2 O-2 0 0 0.171 1 0.0
